data_2235891
loop_
_publ_author_name
'Brandy, Yakini'
'Butcher, Ray J.'
'Bakare, Oladapo'

_publ_section_title
;
 <i>N</i>-Benzoyl-<i>N</i>-(1,4-dioxonaphthalen-2-yl)benzamide
;
_journal_coeditor_code JJ2146
_journal_issue 8
_journal_name_full 'Acta Crystallographica Section E'
_journal_page_first o2379
_journal_paper_doi 10.1107/S1600536812030231
_journal_volume 68
_journal_year 2012
_chemical_formula_iupac 'C24 H15 N O4'
_chemical_formula_moiety 'C24 H15 N O4'
_chemical_formula_sum 'C24 H15 N O4'
_chemical_formula_weight 381.37
_chemical_name_common
;
2-[Bis(benzoyl)amino]-1,4-naphthoquinone
;
_chemical_name_systematic
;
<i>N</i>-Benzoyl-<i>N</i>-(1,4-dioxonaphthalen-2-yl)benzamide
;
_space_group_IT_number 2
_symmetry_cell_setting triclinic
_symmetry_space_group_name_Hall '-P 1'
_symmetry_space_group_name_H-M 'P -1'
_atom_sites_solution_hydrogens geom
_atom_sites_solution_primary direct
_atom_sites_solution_secondary difmap
_audit_creation_method SHELXL-97
_cell_angle_alpha 90.735(7)
_cell_angle_beta 98.213(9)
_cell_angle_gamma 108.187(9)
_cell_formula_units_Z 4
_cell_length_a 9.8704(11)
_cell_length_b 12.6776(11)
_cell_length_c 15.6472(14)
_cell_measurement_reflns_used 3142
_cell_measurement_temperature 123(2)
_cell_measurement_theta_max 34.9014
_cell_measurement_theta_min 3.0301
_cell_volume 1837.7(3)
_computing_cell_refinement
;
CrysAlis PRO (Oxford Diffraction, 2007)
;
_computing_data_collection
;
CrysAlis PRO (Oxford Diffraction, 2007)
;
_computing_data_reduction
;
CrysAlis PRO (Oxford Diffraction, 2007)
;
_computing_molecular_graphics 'SHELXTL (Sheldrick, 2008)'
_computing_publication_material 'SHELXTL (Sheldrick, 2008)'
_computing_structure_refinement 'SHELXL97 (Sheldrick, 2008)'
_computing_structure_solution 'SHELXS97 (Sheldrick, 2008)'
_diffrn_ambient_temperature 123(2)
_diffrn_detector_area_resol_mean 10.5081
_diffrn_measured_fraction_theta_full 0.997
_diffrn_measured_fraction_theta_max 0.929
_diffrn_measurement_device_type 'Oxford Diffraction Xcalibur Ruby Gemini'
_diffrn_measurement_method '\w scans'
_diffrn_radiation_monochromator graphite
_diffrn_radiation_source 'Enhance (Mo) X-ray Source'
_diffrn_radiation_type MoK\a
_diffrn_radiation_wavelength 0.71073
_diffrn_reflns_av_R_equivalents 0.0000
_diffrn_reflns_av_sigmaI/netI 0.0521
_diffrn_reflns_limit_h_max 15
_diffrn_reflns_limit_h_min -15
_diffrn_reflns_limit_k_max 20
_diffrn_reflns_limit_k_min -20
_diffrn_reflns_limit_l_max 21
_diffrn_reflns_limit_l_min -24
_diffrn_reflns_number 26547
_diffrn_reflns_theta_full 25.50
_diffrn_reflns_theta_max 35.23
_diffrn_reflns_theta_min 3.05
_exptl_absorpt_coefficient_mu 0.095
_exptl_absorpt_correction_T_max 1.00000
_exptl_absorpt_correction_T_min 0.75062
_exptl_absorpt_correction_type multi-scan
_exptl_absorpt_process_details
;
(CrysAlis PRO; Oxford Diffraction, 2007)
;
_exptl_crystal_colour colorless
_exptl_crystal_density_diffrn 1.378
_exptl_crystal_density_method 'not measured'
_exptl_crystal_description block
_exptl_crystal_F_000 792
_exptl_crystal_size_max 0.52
_exptl_crystal_size_mid 0.28
_exptl_crystal_size_min 0.15
_refine_diff_density_max 0.701
_refine_diff_density_min -0.426
_refine_ls_extinction_method none
_refine_ls_goodness_of_fit_ref 1.033
_refine_ls_hydrogen_treatment constr
_refine_ls_matrix_type full
_refine_ls_number_parameters 524
_refine_ls_number_reflns 26547
_refine_ls_number_restraints 0
_refine_ls_restrained_S_all 1.033
_refine_ls_R_factor_all 0.1044
_refine_ls_R_factor_gt 0.0696
_refine_ls_shift/su_max 0.001
_refine_ls_shift/su_mean 0.000
_refine_ls_structure_factor_coef Fsqd
_refine_ls_weighting_details 'calc w=1/[\s^2^(Fo^2^)+(0.1412P)^2^] where P=(Fo^2^+2Fc^2^)/3'
_refine_ls_weighting_scheme calc
_refine_ls_wR_factor_gt 0.2017
_refine_ls_wR_factor_ref 0.2205
_reflns_number_gt 17970
_reflns_number_total 26547
_reflns_threshold_expression I>2sigma(I)
_cod_data_source_file jj2146.cif
_cod_data_source_block I
_cod_original_cell_volume 1837.6(3)
_cod_database_code 2235891
_cod_database_fobs_code 2235891

loop_
_symmetry_equiv_pos_as_xyz
'x, y, z'
'-x, -y, -z'

loop_
_atom_site_type_symbol
_atom_site_label
_atom_site_fract_x
_atom_site_fract_y
_atom_site_fract_z
_atom_site_U_iso_or_equiv
_atom_site_adp_type
_atom_site_calc_flag
_atom_site_refinement_flags
_atom_site_occupancy
_atom_site_symmetry_multiplicity
O O1A 0.61934(11) 0.65075(8) 1.11669(6) 0.0244(2) Uani d . 1 1
O O2A 0.15230(10) 0.64038(8) 0.89442(6) 0.02104(19) Uani d . 1 1
O O3A 0.50651(10) 1.01393(8) 0.90297(6) 0.02088(19) Uani d . 1 1
O O4A 0.18605(11) 0.84042(8) 1.00964(6) 0.02152(19) Uani d . 1 1
N N1A 0.36272(12) 0.84143(9) 0.93028(7) 0.0166(2) Uani d . 1 1
C C1A 0.37834(13) 0.74566(10) 0.97147(7) 0.0153(2) Uani d . 1 1
C C2A 0.49758(14) 0.74697(10) 1.02443(8) 0.0173(2) Uani d . 1 1
H H2AA 0.5767 0.8139 1.0342 0.021 Uiso calc R 1 1
C C3A 0.50990(14) 0.64715(10) 1.06827(8) 0.0173(2) Uani d . 1 1
C C4A 0.38274(13) 0.54455(10) 1.05355(7) 0.0160(2) Uani d . 1 1
C C5A 0.38512(15) 0.45054(11) 1.09716(9) 0.0209(2) Uani d . 1 1
H H5AA 0.4686 0.4515 1.1362 0.025 Uiso calc R 1 1
C C6A 0.26582(16) 0.35463(11) 1.08401(9) 0.0240(3) Uani d . 1 1
H H6AA 0.2685 0.2902 1.1137 0.029 Uiso calc R 1 1
C C7A 0.14371(16) 0.35298(11) 1.02791(9) 0.0230(3) Uani d . 1 1
H H7AA 0.0620 0.2877 1.0195 0.028 Uiso calc R 1 1
C C8A 0.14043(15) 0.44648(11) 0.98398(8) 0.0198(2) Uani d . 1 1
H H8AA 0.0567 0.4450 0.9449 0.024 Uiso calc R 1 1
C C9A 0.25916(14) 0.54244(10) 0.99677(7) 0.0158(2) Uani d . 1 1
C C10A 0.25331(13) 0.64191(10) 0.94990(7) 0.0155(2) Uani d . 1 1
C C11A 0.47714(14) 0.91402(10) 0.89268(7) 0.0165(2) Uani d . 1 1
C C12A 0.55113(14) 0.86068(10) 0.83735(8) 0.0166(2) Uani d . 1 1
C C13A 0.47877(15) 0.75844(11) 0.79278(8) 0.0187(2) Uani d . 1 1
H H13A 0.3835 0.7184 0.8017 0.022 Uiso calc R 1 1
C C14A 0.54511(16) 0.71467(12) 0.73529(8) 0.0226(3) Uani d . 1 1
H H14A 0.4952 0.6450 0.7046 0.027 Uiso calc R 1 1
C C15A 0.68457(17) 0.77295(13) 0.72280(8) 0.0251(3) Uani d . 1 1
H H15A 0.7307 0.7429 0.6840 0.030 Uiso calc R 1 1
C C16A 0.75694(16) 0.87551(13) 0.76714(9) 0.0253(3) Uani d . 1 1
H H16A 0.8525 0.9152 0.7585 0.030 Uiso calc R 1 1
C C17A 0.69028(15) 0.92022(11) 0.82395(8) 0.0207(2) Uani d . 1 1
H H17A 0.7392 0.9908 0.8534 0.025 Uiso calc R 1 1
C C18A 0.24559(14) 0.87524(10) 0.94867(8) 0.0169(2) Uani d . 1 1
C C19A 0.19812(14) 0.95011(11) 0.88779(9) 0.0206(2) Uani d . 1 1
C C20A 0.20504(17) 0.94166(13) 0.79946(9) 0.0271(3) Uani d . 1 1
H H20A 0.2413 0.8876 0.7771 0.033 Uiso calc R 1 1
C C21A 0.15885(19) 1.01249(15) 0.74495(11) 0.0367(4) Uani d . 1 1
H H21A 0.1623 1.0066 0.6848 0.044 Uiso calc R 1 1
C C22A 0.10775(19) 1.09162(14) 0.77739(13) 0.0410(4) Uani d . 1 1
H H22A 0.0791 1.1415 0.7397 0.049 Uiso calc R 1 1
C C23A 0.09770(19) 1.09917(14) 0.86423(13) 0.0389(4) Uani d . 1 1
H H23A 0.0609 1.1532 0.8860 0.047 Uiso calc R 1 1
C C24A 0.14178(16) 1.02722(12) 0.91974(10) 0.0268(3) Uani d . 1 1
H H24A 0.1333 1.0309 0.9793 0.032 Uiso calc R 1 1
O O1B 0.60121(11) 0.13107(9) 0.39332(6) 0.0239(2) Uani d . 1 1
O O2B 0.18809(11) 0.14122(8) 0.57590(6) 0.02112(19) Uani d . 1 1
O O3B 0.53144(11) 0.51594(8) 0.59971(6) 0.01961(18) Uani d . 1 1
O O4B 0.18878(11) 0.32712(8) 0.45919(6) 0.0232(2) Uani d . 1 1
N N1B 0.38724(11) 0.33871(9) 0.55734(6) 0.01598(19) Uani d . 1 1
C C1B 0.39502(13) 0.23977(10) 0.51787(7) 0.0149(2) Uani d . 1 1
C C2B 0.50258(14) 0.23682(11) 0.47547(8) 0.0181(2) Uani d . 1 1
H H2BA 0.5809 0.3029 0.4738 0.022 Uiso calc R 1 1
C C3B 0.50210(14) 0.13280(11) 0.43110(8) 0.0176(2) Uani d . 1 1
C C4B 0.37397(14) 0.03230(10) 0.43147(7) 0.0170(2) Uani d . 1 1
C C5B 0.36221(16) -0.06502(11) 0.38440(8) 0.0216(3) Uani d . 1 1
H H5BA 0.4353 -0.0670 0.3515 0.026 Uiso calc R 1 1
C C6B 0.24392(16) -0.15902(12) 0.38559(9) 0.0248(3) Uani d . 1 1
H H6BA 0.2356 -0.2249 0.3528 0.030 Uiso calc R 1 1
C C7B 0.13726(15) -0.15763(11) 0.43448(9) 0.0242(3) Uani d . 1 1
H H7BA 0.0570 -0.2226 0.4354 0.029 Uiso calc R 1 1
C C8B 0.14839(15) -0.06103(11) 0.48195(9) 0.0215(2) Uani d . 1 1
H H8BA 0.0764 -0.0600 0.5160 0.026 Uiso calc R 1 1
C C9B 0.26546(13) 0.03420(10) 0.47945(8) 0.0163(2) Uani d . 1 1
C C10B 0.27458(13) 0.13758(10) 0.52801(7) 0.0157(2) Uani d . 1 1
C C11B 0.50716(13) 0.41715(10) 0.60839(7) 0.0155(2) Uani d . 1 1
C C12B 0.59360(13) 0.37346(10) 0.67570(7) 0.0164(2) Uani d . 1 1
C C13B 0.53263(14) 0.27461(11) 0.71402(8) 0.0179(2) Uani d . 1 1
H H13B 0.4363 0.2297 0.6932 0.021 Uiso calc R 1 1
C C14B 0.61293(16) 0.24183(12) 0.78280(8) 0.0226(3) Uani d . 1 1
H H14B 0.5723 0.1742 0.8088 0.027 Uiso calc R 1 1
C C15B 0.75295(17) 0.30876(13) 0.81313(8) 0.0258(3) Uani d . 1 1
H H15B 0.8081 0.2866 0.8601 0.031 Uiso calc R 1 1
C C16B 0.81343(16) 0.40773(13) 0.77565(8) 0.0247(3) Uani d . 1 1
H H16B 0.9095 0.4529 0.7968 0.030 Uiso calc R 1 1
C C17B 0.73313(14) 0.44047(11) 0.70715(8) 0.0199(2) Uani d . 1 1
H H17B 0.7736 0.5087 0.6818 0.024 Uiso calc R 1 1
C C18B 0.26274(14) 0.36802(10) 0.52716(8) 0.0174(2) Uani d . 1 1
C C19B 0.22434(13) 0.44303(10) 0.58654(8) 0.0176(2) Uani d . 1 1
C C20B 0.23316(15) 0.42713(11) 0.67508(8) 0.0211(2) Uani d . 1 1
H H20B 0.2701 0.3713 0.6990 0.025 Uiso calc R 1 1
C C21B 0.18735(16) 0.49364(13) 0.72766(9) 0.0251(3) Uani d . 1 1
H H21B 0.1918 0.4826 0.7878 0.030 Uiso calc R 1 1
C C22B 0.13520(16) 0.57591(13) 0.69353(10) 0.0266(3) Uani d . 1 1
H H22B 0.1049 0.6215 0.7303 0.032 Uiso calc R 1 1
C C23B 0.12693(16) 0.59214(12) 0.60551(10) 0.0257(3) Uani d . 1 1
H H23B 0.0923 0.6493 0.5821 0.031 Uiso calc R 1 1
C C24B 0.16968(15) 0.52406(11) 0.55198(9) 0.0215(3) Uani d . 1 1
H H24B 0.1613 0.5332 0.4915 0.026 Uiso calc R 1 1

loop_
_atom_site_aniso_label
_atom_site_aniso_U_11
_atom_site_aniso_U_22
_atom_site_aniso_U_33
_atom_site_aniso_U_12
_atom_site_aniso_U_13
_atom_site_aniso_U_23
O1A 0.0214(5) 0.0244(5) 0.0260(5) 0.0075(4) -0.0014(4) 0.0038(4)
O2A 0.0221(5) 0.0188(4) 0.0199(4) 0.0053(4) -0.0014(3) 0.0022(3)
O3A 0.0260(5) 0.0144(4) 0.0220(4) 0.0050(4) 0.0060(4) 0.0017(3)
O4A 0.0227(5) 0.0232(5) 0.0195(4) 0.0068(4) 0.0074(3) 0.0027(4)
N1A 0.0217(5) 0.0134(4) 0.0162(4) 0.0065(4) 0.0057(4) 0.0035(4)
C1A 0.0192(6) 0.0133(5) 0.0144(5) 0.0052(4) 0.0049(4) 0.0027(4)
C2A 0.0181(6) 0.0146(5) 0.0184(5) 0.0036(4) 0.0038(4) 0.0004(4)
C3A 0.0185(6) 0.0174(5) 0.0163(5) 0.0056(4) 0.0034(4) 0.0007(4)
C4A 0.0178(5) 0.0156(5) 0.0154(5) 0.0060(4) 0.0041(4) 0.0022(4)
C5A 0.0237(6) 0.0189(6) 0.0217(6) 0.0089(5) 0.0033(5) 0.0047(5)
C6A 0.0289(7) 0.0163(6) 0.0272(6) 0.0067(5) 0.0062(5) 0.0085(5)
C7A 0.0245(7) 0.0149(5) 0.0287(7) 0.0036(5) 0.0074(5) 0.0034(5)
C8A 0.0197(6) 0.0171(5) 0.0219(6) 0.0054(5) 0.0025(4) 0.0007(4)
C9A 0.0191(6) 0.0141(5) 0.0151(5) 0.0060(4) 0.0040(4) 0.0011(4)
C10A 0.0193(6) 0.0139(5) 0.0140(5) 0.0060(4) 0.0035(4) 0.0007(4)
C11A 0.0196(6) 0.0161(5) 0.0134(5) 0.0052(4) 0.0027(4) 0.0022(4)
C12A 0.0211(6) 0.0157(5) 0.0142(5) 0.0069(4) 0.0042(4) 0.0027(4)
C13A 0.0243(6) 0.0175(5) 0.0153(5) 0.0073(5) 0.0044(4) 0.0017(4)
C14A 0.0323(7) 0.0227(6) 0.0156(5) 0.0127(5) 0.0037(5) -0.0005(5)
C15A 0.0330(8) 0.0327(7) 0.0180(6) 0.0197(6) 0.0094(5) 0.0056(5)
C16A 0.0239(7) 0.0294(7) 0.0258(6) 0.0100(6) 0.0106(5) 0.0083(5)
C17A 0.0222(6) 0.0197(6) 0.0205(6) 0.0054(5) 0.0064(5) 0.0051(5)
C18A 0.0198(6) 0.0138(5) 0.0170(5) 0.0054(4) 0.0025(4) 0.0001(4)
C19A 0.0194(6) 0.0186(6) 0.0239(6) 0.0067(5) 0.0023(5) 0.0040(5)
C20A 0.0285(7) 0.0295(7) 0.0232(6) 0.0092(6) 0.0032(5) 0.0074(5)
C21A 0.0333(9) 0.0418(9) 0.0315(8) 0.0086(7) 0.0001(6) 0.0172(7)
C22A 0.0337(9) 0.0283(8) 0.0546(11) 0.0075(7) -0.0095(8) 0.0182(8)
C23A 0.0348(9) 0.0237(7) 0.0571(11) 0.0149(7) -0.0085(8) 0.0021(7)
C24A 0.0244(7) 0.0212(6) 0.0355(7) 0.0105(5) -0.0001(6) -0.0019(6)
O1B 0.0253(5) 0.0267(5) 0.0251(5) 0.0130(4) 0.0103(4) 0.0033(4)
O2B 0.0216(5) 0.0201(4) 0.0223(4) 0.0056(4) 0.0079(4) -0.0004(4)
O3B 0.0238(5) 0.0150(4) 0.0200(4) 0.0059(3) 0.0039(3) 0.0006(3)
O4B 0.0240(5) 0.0264(5) 0.0197(4) 0.0112(4) -0.0021(4) -0.0034(4)
N1B 0.0171(5) 0.0149(5) 0.0164(4) 0.0062(4) 0.0018(4) -0.0007(4)
C1B 0.0176(5) 0.0134(5) 0.0146(5) 0.0066(4) 0.0015(4) 0.0004(4)
C2B 0.0198(6) 0.0179(5) 0.0178(5) 0.0070(5) 0.0047(4) 0.0020(4)
C3B 0.0201(6) 0.0198(6) 0.0161(5) 0.0104(5) 0.0038(4) 0.0029(4)
C4B 0.0213(6) 0.0180(5) 0.0144(5) 0.0105(5) 0.0012(4) 0.0011(4)
C5B 0.0271(7) 0.0208(6) 0.0199(6) 0.0125(5) 0.0025(5) -0.0024(5)
C6B 0.0307(7) 0.0189(6) 0.0258(6) 0.0116(5) -0.0004(5) -0.0050(5)
C7B 0.0218(6) 0.0157(6) 0.0317(7) 0.0040(5) -0.0021(5) -0.0029(5)
C8B 0.0191(6) 0.0183(6) 0.0269(6) 0.0066(5) 0.0017(5) -0.0015(5)
C9B 0.0177(6) 0.0153(5) 0.0169(5) 0.0073(4) 0.0007(4) -0.0002(4)
C10B 0.0166(5) 0.0154(5) 0.0157(5) 0.0061(4) 0.0017(4) 0.0004(4)
C11B 0.0172(5) 0.0167(5) 0.0137(5) 0.0063(4) 0.0035(4) 0.0001(4)
C12B 0.0183(6) 0.0184(5) 0.0137(5) 0.0073(4) 0.0029(4) -0.0001(4)
C13B 0.0212(6) 0.0170(5) 0.0157(5) 0.0057(4) 0.0042(4) 0.0007(4)
C14B 0.0344(7) 0.0233(6) 0.0149(5) 0.0148(6) 0.0066(5) 0.0034(5)
C15B 0.0326(8) 0.0350(8) 0.0153(5) 0.0194(6) 0.0017(5) 0.0035(5)
C16B 0.0233(7) 0.0324(7) 0.0184(6) 0.0104(6) 0.0000(5) 0.0013(5)
C17B 0.0203(6) 0.0216(6) 0.0171(5) 0.0063(5) 0.0018(4) 0.0000(4)
C18B 0.0172(6) 0.0171(5) 0.0192(5) 0.0073(4) 0.0025(4) 0.0017(4)
C19B 0.0159(5) 0.0179(5) 0.0200(5) 0.0065(4) 0.0029(4) -0.0016(4)
C20B 0.0207(6) 0.0225(6) 0.0212(6) 0.0079(5) 0.0047(5) 0.0007(5)
C21B 0.0239(7) 0.0299(7) 0.0228(6) 0.0088(6) 0.0071(5) -0.0020(5)
C22B 0.0228(7) 0.0274(7) 0.0308(7) 0.0103(5) 0.0045(5) -0.0098(6)
C23B 0.0243(7) 0.0239(7) 0.0314(7) 0.0134(5) -0.0001(5) -0.0030(5)
C24B 0.0198(6) 0.0228(6) 0.0229(6) 0.0097(5) -0.0001(5) -0.0003(5)

loop_
_atom_type_symbol
_atom_type_description
_atom_type_scat_dispersion_real
_atom_type_scat_dispersion_imag
_atom_type_scat_source
C C 0.0033 0.0016 'International Tables Vol C Tables 4.2.6.8 and 6.1.1.4'
H H 0.0000 0.0000 'International Tables Vol C Tables 4.2.6.8 and 6.1.1.4'
N N 0.0061 0.0033 'International Tables Vol C Tables 4.2.6.8 and 6.1.1.4'
O O 0.0106 0.0060 'International Tables Vol C Tables 4.2.6.8 and 6.1.1.4'

loop_
_geom_angle_atom_site_label_1
_geom_angle_atom_site_label_2
_geom_angle_atom_site_label_3
_geom_angle
C18A N1A C1A 115.64(10)
C18A N1A C11A 121.20(10)
C1A N1A C11A 121.16(11)
C2A C1A N1A 122.76(11)
C2A C1A C10A 121.76(11)
N1A C1A C10A 115.46(11)
C1A C2A C3A 121.80(11)
C1A C2A H2AA 119.1
C3A C2A H2AA 119.1
O1A C3A C2A 120.50(12)
O1A C3A C4A 121.68(12)
C2A C3A C4A 117.79(11)
C5A C4A C9A 119.36(12)
C5A C4A C3A 120.22(11)
C9A C4A C3A 120.41(11)
C4A C5A C6A 120.35(13)
C4A C5A H5AA 119.8
C6A C5A H5AA 119.8
C7A C6A C5A 120.09(12)
C7A C6A H6AA 120.0
C5A C6A H6AA 120.0
C6A C7A C8A 119.95(13)
C6A C7A H7AA 120.0
C8A C7A H7AA 120.0
C7A C8A C9A 120.24(13)
C7A C8A H8AA 119.9
C9A C8A H8AA 119.9
C8A C9A C4A 120.00(11)
C8A C9A C10A 119.53(11)
C4A C9A C10A 120.48(11)
O2A C10A C9A 122.29(11)
O2A C10A C1A 120.24(11)
C9A C10A C1A 117.45(11)
O3A C11A N1A 120.52(11)
O3A C11A C12A 122.84(12)
N1A C11A C12A 116.56(11)
C13A C12A C17A 120.08(12)
C13A C12A C11A 121.06(12)
C17A C12A C11A 118.55(12)
C14A C13A C12A 120.29(13)
C14A C13A H13A 119.9
C12A C13A H13A 119.9
C15A C14A C13A 119.78(13)
C15A C14A H14A 120.1
C13A C14A H14A 120.1
C14A C15A C16A 119.99(12)
C14A C15A H15A 120.0
C16A C15A H15A 120.0
C17A C16A C15A 120.40(13)
C17A C16A H16A 119.8
C15A C16A H16A 119.8
C16A C17A C12A 119.45(13)
C16A C17A H17A 120.3
C12A C17A H17A 120.3
O4A C18A N1A 120.27(11)
O4A C18A C19A 123.00(12)
N1A C18A C19A 116.68(11)
C24A C19A C20A 120.03(13)
C24A C19A C18A 118.57(12)
C20A C19A C18A 121.36(12)
C21A C20A C19A 119.50(15)
C21A C20A H20A 120.3
C19A C20A H20A 120.3
C22A C21A C20A 120.30(16)
C22A C21A H21A 119.8
C20A C21A H21A 119.8
C21A C22A C23A 120.65(15)
C21A C22A H22A 119.7
C23A C22A H22A 119.7
C22A C23A C24A 119.68(16)
C22A C23A H23A 120.2
C24A C23A H23A 120.2
C19A C24A C23A 119.77(15)
C19A C24A H24A 120.1
C23A C24A H24A 120.1
C18B N1B C11B 119.88(10)
C18B N1B C1B 115.62(10)
C11B N1B C1B 123.00(10)
C2B C1B N1B 123.34(11)
C2B C1B C10B 121.83(11)
N1B C1B C10B 114.83(10)
C1B C2B C3B 121.46(12)
C1B C2B H2BA 119.3
C3B C2B H2BA 119.3
O1B C3B C2B 120.78(12)
O1B C3B C4B 121.54(12)
C2B C3B C4B 117.63(11)
C5B C4B C9B 119.45(12)
C5B C4B C3B 119.95(12)
C9B C4B C3B 120.60(11)
C6B C5B C4B 120.00(13)
C6B C5B H5BA 120.0
C4B C5B H5BA 120.0
C5B C6B C7B 120.52(12)
C5B C6B H6BA 119.7
C7B C6B H6BA 119.7
C8B C7B C6B 119.88(13)
C8B C7B H7BA 120.1
C6B C7B H7BA 120.1
C7B C8B C9B 119.75(13)
C7B C8B H8BA 120.1
C9B C8B H8BA 120.1
C8B C9B C4B 120.37(11)
C8B C9B C10B 119.53(11)
C4B C9B C10B 120.10(11)
O2B C10B C9B 122.45(11)
O2B C10B C1B 119.78(11)
C9B C10B C1B 117.77(11)
O3B C11B N1B 120.39(11)
O3B C11B C12B 122.35(11)
N1B C11B C12B 117.14(11)
C17B C12B C13B 120.25(12)
C17B C12B C11B 117.80(12)
C13B C12B C11B 121.52(11)
C14B C13B C12B 119.90(13)
C14B C13B H13B 120.1
C12B C13B H13B 120.1
C15B C14B C13B 119.42(13)
C15B C14B H14B 120.3
C13B C14B H14B 120.3
C14B C15B C16B 120.80(13)
C14B C15B H15B 119.6
C16B C15B H15B 119.6
C17B C16B C15B 119.74(14)
C17B C16B H16B 120.1
C15B C16B H16B 120.1
C16B C17B C12B 119.88(13)
C16B C17B H17B 120.1
C12B C17B H17B 120.1
O4B C18B N1B 120.19(11)
O4B C18B C19B 123.43(12)
N1B C18B C19B 116.20(11)
C24B C19B C20B 120.16(12)
C24B C19B C18B 118.96(11)
C20B C19B C18B 120.72(11)
C21B C20B C19B 119.25(13)
C21B C20B H20B 120.4
C19B C20B H20B 120.4
C22B C21B C20B 120.66(13)
C22B C21B H21B 119.7
C20B C21B H21B 119.7
C21B C22B C23B 120.15(13)
C21B C22B H22B 119.9
C23B C22B H22B 119.9
C22B C23B C24B 119.52(13)
C22B C23B H23B 120.2
C24B C23B H23B 120.2
C19B C24B C23B 120.22(13)
C19B C24B H24B 119.9
C23B C24B H24B 119.9

loop_
_geom_bond_atom_site_label_1
_geom_bond_atom_site_label_2
_geom_bond_distance
O1A C3A 1.2154(16)
O2A C10A 1.2199(15)
O3A C11A 1.2109(15)
O4A C18A 1.2080(15)
N1A C18A 1.4158(16)
N1A C1A 1.4218(15)
N1A C11A 1.4226(16)
C1A C2A 1.3345(17)
C1A C10A 1.4911(18)
C2A C3A 1.4769(18)
C2A H2AA 0.9500
C3A C4A 1.4869(18)
C4A C5A 1.3858(17)
C4A C9A 1.3955(17)
C5A C6A 1.392(2)
C5A H5AA 0.9500
C6A C7A 1.380(2)
C6A H6AA 0.9500
C7A C8A 1.3846(18)
C7A H7AA 0.9500
C8A C9A 1.3893(18)
C8A H8AA 0.9500
C9A C10A 1.4793(17)
C11A C12A 1.4880(17)
C12A C13A 1.3904(18)
C12A C17A 1.3926(18)
C13A C14A 1.3886(18)
C13A H13A 0.9500
C14A C15A 1.387(2)
C14A H14A 0.9500
C15A C16A 1.392(2)
C15A H15A 0.9500
C16A C17A 1.3897(18)
C16A H16A 0.9500
C17A H17A 0.9500
C18A C19A 1.4836(18)
C19A C24A 1.3860(19)
C19A C20A 1.398(2)
C20A C21A 1.380(2)
C20A H20A 0.9500
C21A C22A 1.376(3)
C21A H21A 0.9500
C22A C23A 1.381(3)
C22A H22A 0.9500
C23A C24A 1.391(2)
C23A H23A 0.9500
C24A H24A 0.9500
O1B C3B 1.2188(15)
O2B C10B 1.2243(15)
O3B C11B 1.2127(15)
O4B C18B 1.2086(15)
N1B C18B 1.4125(16)
N1B C11B 1.4152(16)
N1B C1B 1.4192(15)
C1B C2B 1.3395(17)
C1B C10B 1.4882(17)
C2B C3B 1.4807(17)
C2B H2BA 0.9500
C3B C4B 1.4897(19)
C4B C5B 1.3933(17)
C4B C9B 1.3988(17)
C5B C6B 1.386(2)
C5B H5BA 0.9500
C6B C7B 1.391(2)
C6B H6BA 0.9500
C7B C8B 1.3903(18)
C7B H7BA 0.9500
C8B C9B 1.3920(18)
C8B H8BA 0.9500
C9B C10B 1.4780(16)
C11B C12B 1.4824(17)
C12B C17B 1.3877(18)
C12B C13B 1.3942(18)
C13B C14B 1.3901(18)
C13B H13B 0.9500
C14B C15B 1.388(2)
C14B H14B 0.9500
C15B C16B 1.388(2)
C15B H15B 0.9500
C16B C17B 1.3869(18)
C16B H16B 0.9500
C17B H17B 0.9500
C18B C19B 1.4881(17)
C19B C24B 1.3841(18)
C19B C20B 1.3967(18)
C20B C21B 1.3852(18)
C20B H20B 0.9500
C21B C22B 1.382(2)
C21B H21B 0.9500
C22B C23B 1.390(2)
C22B H22B 0.9500
C23B C24B 1.3907(19)
C23B H23B 0.9500
C24B H24B 0.9500

loop_
_geom_hbond_atom_site_label_D
_geom_hbond_atom_site_label_H
_geom_hbond_atom_site_label_A
_geom_hbond_site_symmetry_A
_geom_hbond_distance_DH
_geom_hbond_distance_HA
_geom_hbond_distance_DA
_geom_hbond_angle_DHA
C21A H21A O2B 1_565 0.95 2.41 3.1270(19) 132.1
C14B H14B O3A 1_545 0.95 2.50 3.4345(17) 168.0
C15B H15B O4A 2_667 0.95 2.62 3.4638(17) 148.4
C22B H22B O2A . 0.95 2.54 3.2054(17) 127.4
C14A H14A O3B . 0.95 2.44 3.2303(16) 140.2

loop_
_geom_torsion_atom_site_label_1
_geom_torsion_atom_site_label_2
_geom_torsion_atom_site_label_3
_geom_torsion_atom_site_label_4
_geom_torsion
C18A N1A C1A C2A -121.12(13)
C11A N1A C1A C2A 42.95(17)
C18A N1A C1A C10A 60.33(14)
C11A N1A C1A C10A -135.60(11)
N1A C1A C2A C3A 178.38(11)
C10A C1A C2A C3A -3.15(18)
C1A C2A C3A O1A -179.48(12)
C1A C2A C3A C4A -1.66(18)
O1A C3A C4A C5A 1.75(19)
C2A C3A C4A C5A -176.04(11)
O1A C3A C4A C9A -179.21(12)
C2A C3A C4A C9A 2.99(17)
C9A C4A C5A C6A 0.46(19)
C3A C4A C5A C6A 179.50(12)
C4A C5A C6A C7A -0.6(2)
C5A C6A C7A C8A 0.7(2)
C6A C7A C8A C9A -0.6(2)
C7A C8A C9A C4A 0.51(19)
C7A C8A C9A C10A -179.45(12)
C5A C4A C9A C8A -0.42(18)
C3A C4A C9A C8A -179.46(11)
C5A C4A C9A C10A 179.53(11)
C3A C4A C9A C10A 0.49(17)
C8A C9A C10A O2A -6.40(18)
C4A C9A C10A O2A 173.65(11)
C8A C9A C10A C1A 174.88(11)
C4A C9A C10A C1A -5.08(17)
C2A C1A C10A O2A -172.23(12)
N1A C1A C10A O2A 6.34(17)
C2A C1A C10A C9A 6.52(17)
N1A C1A C10A C9A -174.91(10)
C18A N1A C11A O3A 26.32(17)
C1A N1A C11A O3A -136.86(12)
C18A N1A C11A C12A -150.51(11)
C1A N1A C11A C12A 46.31(15)
O3A C11A C12A C13A -148.30(13)
N1A C11A C12A C13A 28.45(17)
O3A C11A C12A C17A 25.29(18)
N1A C11A C12A C17A -157.96(11)
C17A C12A C13A C14A 0.56(19)
C11A C12A C13A C14A 174.05(11)
C12A C13A C14A C15A 0.46(19)
C13A C14A C15A C16A -0.7(2)
C14A C15A C16A C17A -0.1(2)
C15A C16A C17A C12A 1.1(2)
C13A C12A C17A C16A -1.33(19)
C11A C12A C17A C16A -174.98(11)
C1A N1A C18A O4A 16.11(17)
C11A N1A C18A O4A -147.96(12)
C1A N1A C18A C19A -161.39(11)
C11A N1A C18A C19A 34.55(16)
O4A C18A C19A C24A 34.2(2)
N1A C18A C19A C24A -148.34(13)
O4A C18A C19A C20A -143.71(14)
N1A C18A C19A C20A 33.72(18)
C24A C19A C20A C21A 1.6(2)
C18A C19A C20A C21A 179.56(14)
C19A C20A C21A C22A 0.7(3)
C20A C21A C22A C23A -2.0(3)
C21A C22A C23A C24A 1.0(3)
C20A C19A C24A C23A -2.6(2)
C18A C19A C24A C23A 179.40(14)
C22A C23A C24A C19A 1.3(3)
C18B N1B C1B C2B 121.05(13)
C11B N1B C1B C2B -44.89(17)
C18B N1B C1B C10B -59.77(14)
C11B N1B C1B C10B 134.29(12)
N1B C1B C2B C3B -176.55(11)
C10B C1B C2B C3B 4.32(18)
C1B C2B C3B O1B -179.43(12)
C1B C2B C3B C4B 2.96(17)
O1B C3B C4B C5B -3.17(18)
C2B C3B C4B C5B 174.43(11)
O1B C3B C4B C9B 176.20(12)
C2B C3B C4B C9B -6.21(17)
C9B C4B C5B C6B -0.20(19)
C3B C4B C5B C6B 179.17(12)
C4B C5B C6B C7B -0.9(2)
C5B C6B C7B C8B 0.6(2)
C6B C7B C8B C9B 0.8(2)
C7B C8B C9B C4B -1.84(19)
C7B C8B C9B C10B 178.24(12)
C5B C4B C9B C8B 1.57(18)
C3B C4B C9B C8B -177.80(12)
C5B C4B C9B C10B -178.51(11)
C3B C4B C9B C10B 2.11(17)
C8B C9B C10B O2B 5.41(19)
C4B C9B C10B O2B -174.51(11)
C8B C9B C10B C1B -175.12(11)
C4B C9B C10B C1B 4.96(17)
C2B C1B C10B O2B 171.11(12)
N1B C1B C10B O2B -8.09(16)
C2B C1B C10B C9B -8.38(17)
N1B C1B C10B C9B 172.42(10)
C18B N1B C11B O3B -29.07(17)
C1B N1B C11B O3B 136.30(12)
C18B N1B C11B C12B 146.89(11)
C1B N1B C11B C12B -47.74(15)
O3B C11B C12B C17B -24.03(17)
N1B C11B C12B C17B 160.09(11)
O3B C11B C12B C13B 148.41(12)
N1B C11B C12B C13B -27.47(16)
C17B C12B C13B C14B -1.38(18)
C11B C12B C13B C14B -173.64(11)
C12B C13B C14B C15B 0.62(19)
C13B C14B C15B C16B 0.0(2)
C14B C15B C16B C17B 0.1(2)
C15B C16B C17B C12B -0.9(2)
C13B C12B C17B C16B 1.51(19)
C11B C12B C17B C16B 174.05(11)
C11B N1B C18B O4B 149.16(12)
C1B N1B C18B O4B -17.25(17)
C11B N1B C18B C19B -35.53(16)
C1B N1B C18B C19B 158.06(11)
O4B C18B C19B C24B -42.44(19)
N1B C18B C19B C24B 142.42(12)
O4B C18B C19B C20B 132.94(14)
N1B C18B C19B C20B -42.21(17)
C24B C19B C20B C21B -0.3(2)
C18B C19B C20B C21B -175.65(13)
C19B C20B C21B C22B -0.9(2)
C20B C21B C22B C23B 0.6(2)
C21B C22B C23B C24B 0.9(2)
C20B C19B C24B C23B 1.8(2)
C18B C19B C24B C23B 177.18(13)
C22B C23B C24B C19B -2.0(2)

loop_
_cod_related_entry_id
_cod_related_entry_database
_cod_related_entry_code
1 ChemSpider 30657983
